data_2239108
loop_
_publ_author_name
'Choi, Sang Beom'
'Jhon, Young Ho'
'Ko, Nakeun'
'Yang, Jin Kuk'

_publ_section_title
;
 Poly[bis(\m~4~-2,3,5,6-tetrafluorobenzene-1,4-dicarboxylato-\k^4^<i>O</i>^1^:<i>O</i>^1'^:<i>O</i>^4^:<i>O</i>^4'^)bis(tetrahydrofuran-\k<i>O</i>)dizinc]
;
_journal_coeditor_code IS5307
_journal_issue 1
_journal_name_full 'Acta Crystallographica Section E'
_journal_page_first m3
_journal_paper_doi 10.1107/S1600536813031887
_journal_volume 70
_journal_year 2014
_chemical_formula_iupac '[Zn2 (C8 F4 O4)2 (C4 H8 O)2]'
_chemical_formula_moiety 'C24 H16 F8 O10 Zn2'
_chemical_formula_sum 'C24 H16 F8 O10 Zn2'
_chemical_formula_weight 747.11
_chemical_name_systematic
Poly[bis(\m~4~-2,3,5,6-tetrafluorobenzene-1,4-dicarboxylato-\k^4^<i>O</i>^1^:<i>O</i>^1'^:<i>O</i>^4^:<i>O</i>^4'^)bis(tetrahydrofuran-\k<i>O</i>)dizinc]
_space_group_IT_number 14
_symmetry_cell_setting monoclinic
_symmetry_space_group_name_Hall '-P 2yn'
_symmetry_space_group_name_H-M 'P 1 21/n 1'
_cell_angle_alpha 90
_cell_angle_beta 104.0510(10)
_cell_angle_gamma 90
_cell_formula_units_Z 4
_cell_length_a 11.9339(8)
_cell_length_b 12.4369(9)
_cell_length_c 17.9627(12)
_cell_measurement_reflns_used 2025
_cell_measurement_temperature 173(2)
_cell_measurement_theta_max 26.975
_cell_measurement_theta_min 2.338
_cell_volume 2586.3(3)
_computing_cell_refinement 'SAINT (Bruker, 2007)'
_computing_data_collection 'SMART (Bruker, 2007)'
_computing_data_reduction 'SAINT (Bruker, 2007)'
_computing_molecular_graphics 'SHELXTL (Sheldrick, 2008)'
_computing_publication_material 'publCIF (Westrip, 2010)'
_computing_structure_refinement 'SHELXTL (Sheldrick, 2008)'
_computing_structure_solution 'SHELXTL (Sheldrick, 2008)'
_diffrn_ambient_temperature 173(2)
_diffrn_measured_fraction_theta_full 1.000
_diffrn_measured_fraction_theta_max 0.967
_diffrn_measurement_device_type 'SMART APEX CCD'
_diffrn_measurement_method 'phi and omega scans'
_diffrn_radiation_monochromator graphite
_diffrn_radiation_source 'fine-focus sealed tube'
_diffrn_radiation_type MoK\a
_diffrn_radiation_wavelength 0.71073
_diffrn_reflns_av_R_equivalents 0.1105
_diffrn_reflns_limit_h_max 14
_diffrn_reflns_limit_h_min -15
_diffrn_reflns_limit_k_max 13
_diffrn_reflns_limit_k_min -16
_diffrn_reflns_limit_l_max 23
_diffrn_reflns_limit_l_min -23
_diffrn_reflns_number 16096
_diffrn_reflns_theta_full 25.242
_diffrn_reflns_theta_max 27.873
_diffrn_reflns_theta_min 1.861
_exptl_absorpt_coefficient_mu 1.971
_exptl_absorpt_correction_T_max 0.908
_exptl_absorpt_correction_T_min 0.827
_exptl_absorpt_correction_type multi-scan
_exptl_absorpt_process_details '(SADABS; Sheldrick, 2003)'
_exptl_crystal_colour colorless
_exptl_crystal_density_diffrn 1.919
_exptl_crystal_density_method 'not measured'
_exptl_crystal_description needle
_exptl_crystal_F_000 1488
_exptl_crystal_size_max 0.100
_exptl_crystal_size_mid 0.050
_exptl_crystal_size_min 0.050
_refine_diff_density_max 0.657
_refine_diff_density_min -0.781
_refine_ls_extinction_method none
_refine_ls_goodness_of_fit_all 0.941
_refine_ls_goodness_of_fit_ref 0.941
_refine_ls_hydrogen_treatment constr
_refine_ls_matrix_type full
_refine_ls_number_parameters 444
_refine_ls_number_reflns 5980
_refine_ls_number_restraints 81
_refine_ls_restrained_S_all 0.936
_refine_ls_R_factor_all 0.1613
_refine_ls_R_factor_gt 0.0527
_refine_ls_shift/su_max 0.000
_refine_ls_shift/su_mean 0.000
_refine_ls_structure_factor_coef Fsqd
_refine_ls_weighting_details 'w=1/[\s^2^(Fo^2^)+(0.0519P)^2^] where P=(Fo^2^+2Fc^2^)/3'
_refine_ls_weighting_scheme calc
_refine_ls_wR_factor_gt 0.1030
_refine_ls_wR_factor_ref 0.1394
_reflns_number_gt 2859
_reflns_number_total 5980
_reflns_threshold_expression I>2\s(I)
_cod_data_source_file is5307sup1.cf
_cod_data_source_block I
_cod_original_sg_symbol_H-M 'P 21/n'
_cod_database_code 2239108
_cod_database_fobs_code 2239108

loop_
_symmetry_equiv_pos_as_xyz
'x, y, z'
'-x+1/2, y+1/2, -z+1/2'
'-x, -y, -z'
'x-1/2, -y-1/2, z-1/2'

loop_
_atom_site_type_symbol
_atom_site_label
_atom_site_fract_x
_atom_site_fract_y
_atom_site_fract_z
_atom_site_U_iso_or_equiv
_atom_site_adp_type
_atom_site_calc_flag
_atom_site_occupancy
_atom_site_disorder_assembly
_atom_site_disorder_group
Zn Zn1 0.95391(6) 0.25834(6) 0.23174(4) 0.0190(2) Uani d 1 . .
Zn Zn2 0.74360(6) 0.06295(6) 0.22126(4) 0.0197(2) Uani d 1 . .
F F1 0.7946(3) 0.3132(4) -0.0193(2) 0.0360(11) Uani d 1 . .
F F2 0.6468(3) 0.3797(4) -0.14747(19) 0.0380(11) Uani d 1 . .
F F3 0.3476(3) 0.3893(3) -0.0176(2) 0.0343(10) Uani d 1 . .
F F4 0.4890(3) 0.3084(3) 0.1070(2) 0.0350(11) Uani d 1 . .
F F5 0.3829(3) 0.0673(3) 0.10356(19) 0.0319(10) Uani d 1 . .
F F6 0.3318(3) 0.1509(3) -0.0385(2) 0.0314(10) Uani d 1 . .
F F7 1.1600(3) -0.0283(3) 0.1343(2) 0.0380(11) Uani d 1 . .
F F8 1.2137(3) -0.0770(3) 0.0024(2) 0.0363(11) Uani d 1 . .
O O1 0.6808(4) 0.1774(4) 0.1436(2) 0.0294(12) Uani d 1 . .
O O2 0.8233(3) 0.2972(4) 0.1440(2) 0.0231(11) Uani d 1 . .
O O3 0.3584(4) 0.5058(4) -0.1657(2) 0.0315(12) Uani d 1 . .
O O4 0.3716(3) 0.3404(4) -0.2065(2) 0.0211(10) Uani d 1 . .
O O5 0.6454(3) -0.0690(4) 0.2015(2) 0.0236(11) Uani d 1 . .
O O6 0.4829(3) -0.1595(4) 0.1690(2) 0.0217(10) Uani d 1 . .
O O7 0.8535(4) 0.0103(4) 0.1569(2) 0.0308(12) Uani d 1 . .
O O8 1.0048(4) 0.1237(4) 0.1836(2) 0.0264(11) Uani d 1 . .
C C1 0.6473(5) 0.3081(5) 0.0487(3) 0.0188(14) Uani d 1 . .
C C2 0.6838(5) 0.3309(6) -0.0176(3) 0.0222(16) Uani d 1 . .
C C3 0.6081(5) 0.3672(5) -0.0829(3) 0.0223(15) Uani d 1 . .
C C4 0.4933(5) 0.3872(5) -0.0855(3) 0.0215(15) Uani d 1 . .
C C5 0.4593(5) 0.3698(5) -0.0191(4) 0.0209(15) Uani d 1 . .
C C6 0.5307(5) 0.3282(5) 0.0456(3) 0.0208(15) Uani d 1 . .
C C7 0.7248(5) 0.2574(6) 0.1181(3) 0.0203(15) Uani d 1 . .
C C8 0.4033(6) 0.4161(5) -0.1576(4) 0.0224(16) Uani d 1 . .
C C9 0.5536(5) -0.0941(5) 0.1541(3) 0.0187(15) Uani d 1 . .
C C10 0.5264(5) -0.0450(5) 0.0742(3) 0.0197(15) Uani d 1 . .
C C11 0.4409(5) 0.0323(5) 0.0528(3) 0.0195(15) Uani d 1 . .
C C12 0.4157(5) 0.0753(5) -0.0206(3) 0.0171(14) Uani d 1 . .
C C13 0.9406(6) 0.0548(6) 0.1450(4) 0.0255(16) Uani d 1 . .
C C14 0.9707(6) 0.0254(5) 0.0699(4) 0.0233(16) Uani d 1 . .
C C15 1.0804(5) -0.0119(6) 0.0676(3) 0.0236(16) Uani d 1 . .
C C16 1.1077(6) -0.0371(6) 0.0006(4) 0.0256(16) Uani d 1 . .
O O9 0.6305(4) 0.1245(4) 0.2867(3) 0.0305(12) Uani d 1 . .
O O10 1.0752(4) 0.3383(4) 0.1859(2) 0.0315(12) Uani d 1 . .
C C17 0.5732(8) 0.0626(7) 0.3327(5) 0.062(3) Uani d 1 . .
H H17A 0.6241 0.0039 0.3585 0.075 Uiso calc 0.48(4) A 1
H H17B 0.5020 0.0304 0.3004 0.075 Uiso calc 0.48(4) A 1
H H17C 0.6299 0.0316 0.3771 0.075 Uiso calc 0.52(4) A 2
H H17D 0.5294 0.0031 0.3023 0.075 Uiso calc 0.52(4) A 2
C C18 0.544(3) 0.1357(7) 0.3906(13) 0.046(8) Uani d 0.48(4) A 1
H H18A 0.6024 0.1297 0.4401 0.055 Uiso calc 0.48(4) A 1
H H18B 0.4673 0.1178 0.3990 0.055 Uiso calc 0.48(4) A 1
C C21 0.4935(15) 0.1368(7) 0.3593(17) 0.044(6) Uani d 0.52(4) A 2
H H21A 0.4879 0.1175 0.4117 0.053 Uiso calc 0.52(4) A 2
H H21B 0.4153 0.1338 0.3245 0.053 Uiso calc 0.52(4) A 2
C C19 0.5440(8) 0.2459(7) 0.3585(5) 0.065(3) Uani d 1 . .
H H19A 0.5796 0.2976 0.3993 0.078 Uiso calc 0.48(4) A 1
H H19B 0.4641 0.2696 0.3348 0.078 Uiso calc 0.48(4) A 1
H H19C 0.5939 0.2643 0.4095 0.078 Uiso calc 0.52(4) A 2
H H19D 0.4826 0.3009 0.3440 0.078 Uiso calc 0.52(4) A 2
C C20 0.6139(7) 0.2383(6) 0.2990(5) 0.046(2) Uani d 1 . .
H H20A 0.5722 0.2730 0.2506 0.055 Uiso calc 1 . .
H H20B 0.6894 0.2746 0.3175 0.055 Uiso calc 1 . .
C C22 1.0721(13) 0.337(3) 0.1044(4) 0.036(13) Uani d 0.531(17) B 3
H H22A 1.0110 0.3858 0.0757 0.044 Uiso calc 0.531(17) B 3
H H22B 1.0571 0.2637 0.0832 0.044 Uiso calc 0.531(17) B 3
C C23 1.1889(11) 0.3754(18) 0.0989(8) 0.059(6) Uani d 0.531(17) B 3
H H23A 1.2177 0.3313 0.0615 0.071 Uiso calc 0.531(17) B 3
H H23B 1.1854 0.4514 0.0822 0.071 Uiso calc 0.531(17) B 3
C C24 1.2664(13) 0.3637(18) 0.1776(7) 0.057(6) Uani d 0.531(17) B 3
H H24A 1.3007 0.4340 0.1964 0.069 Uiso calc 0.531(17) B 3
H H24B 1.3298 0.3127 0.1767 0.069 Uiso calc 0.531(17) B 3
C C25 1.1943(7) 0.3222(17) 0.2292(8) 0.044(5) Uani d 0.531(17) B 3
H H25A 1.2099 0.2450 0.2408 0.053 Uiso calc 0.531(17) B 3
H H25B 1.2102 0.3629 0.2780 0.053 Uiso calc 0.531(17) B 3
C C26 1.1923(7) 0.3668(15) 0.2270(8) 0.028(5) Uani d 0.469(17) B 4
H H26A 1.2082 0.3472 0.2820 0.034 Uiso calc 0.469(17) B 4
H H26B 1.2085 0.4441 0.2219 0.034 Uiso calc 0.469(17) B 4
C C27 1.2578(19) 0.297(2) 0.1839(9) 0.085(8) Uani d 0.469(17) B 4
H H27A 1.3343 0.3295 0.1862 0.102 Uiso calc 0.469(17) B 4
H H27B 1.2702 0.2253 0.2082 0.102 Uiso calc 0.469(17) B 4
C C28 1.1923(13) 0.2859(18) 0.1020(9) 0.050(6) Uani d 0.469(17) B 4
H H28A 1.1890 0.2100 0.0849 0.060 Uiso calc 0.469(17) B 4
H H28B 1.2265 0.3305 0.0675 0.060 Uiso calc 0.469(17) B 4
C C29 1.0754(15) 0.326(3) 0.1053(5) 0.046(18) Uani d 0.469(17) B 4
H H29A 1.0597 0.3965 0.0786 0.056 Uiso calc 0.469(17) B 4
H H29B 1.0149 0.2749 0.0799 0.056 Uiso calc 0.469(17) B 4

loop_
_atom_site_aniso_label
_atom_site_aniso_U_11
_atom_site_aniso_U_22
_atom_site_aniso_U_33
_atom_site_aniso_U_12
_atom_site_aniso_U_13
_atom_site_aniso_U_23
Zn1 0.0188(4) 0.0257(5) 0.0107(3) -0.0033(3) 0.0004(3) -0.0011(4)
Zn2 0.0196(4) 0.0255(5) 0.0122(4) 0.0005(4) 0.0004(3) -0.0040(4)
F1 0.017(2) 0.068(3) 0.022(2) 0.012(2) 0.0021(17) 0.008(2)
F2 0.034(2) 0.067(3) 0.0146(19) 0.015(2) 0.0089(18) 0.004(2)
F3 0.017(2) 0.058(3) 0.026(2) 0.006(2) 0.0027(17) 0.009(2)
F4 0.026(2) 0.061(3) 0.018(2) 0.012(2) 0.0071(18) 0.003(2)
F5 0.035(2) 0.047(3) 0.0158(18) 0.0017(19) 0.0109(17) 0.012(2)
F6 0.038(2) 0.034(3) 0.021(2) 0.0058(18) 0.0038(18) 0.0145(19)
F7 0.033(2) 0.059(3) 0.019(2) -0.002(2) 0.0005(18) 0.010(2)
F8 0.022(2) 0.057(3) 0.029(2) -0.005(2) 0.0049(18) 0.009(2)
O1 0.022(3) 0.036(3) 0.025(3) 0.007(2) -0.003(2) -0.006(2)
O2 0.019(2) 0.031(3) 0.013(2) 0.003(2) -0.0070(19) -0.002(2)
O3 0.041(3) 0.026(3) 0.023(3) -0.001(2) 0.001(2) 0.008(2)
O4 0.021(2) 0.030(3) 0.011(2) 0.002(2) 0.0017(19) 0.001(2)
O5 0.025(2) 0.027(3) 0.013(2) 0.003(2) -0.0051(19) -0.007(2)
O6 0.023(2) 0.026(3) 0.016(2) 0.006(2) 0.0026(19) -0.005(2)
O7 0.032(3) 0.039(3) 0.026(3) -0.010(2) 0.016(2) -0.012(2)
O8 0.025(3) 0.032(3) 0.022(2) -0.014(2) 0.007(2) -0.005(2)
C1 0.018(3) 0.025(4) 0.012(3) 0.001(3) 0.000(3) 0.001(3)
C2 0.018(3) 0.033(4) 0.013(3) -0.002(3) 0.001(3) 0.000(3)
C3 0.026(4) 0.028(4) 0.011(3) -0.002(3) 0.003(3) -0.006(3)
C4 0.025(4) 0.023(4) 0.016(3) -0.004(3) 0.003(3) 0.005(3)
C5 0.017(3) 0.023(4) 0.020(3) -0.002(3) 0.000(3) 0.004(3)
C6 0.018(3) 0.032(4) 0.010(3) 0.002(3) -0.003(3) 0.001(3)
C7 0.019(3) 0.029(4) 0.012(3) -0.002(3) 0.003(3) 0.004(3)
C8 0.030(4) 0.019(4) 0.017(3) -0.005(3) 0.003(3) -0.003(3)
C9 0.025(4) 0.016(4) 0.013(3) 0.000(3) 0.001(3) 0.000(3)
C10 0.017(3) 0.026(4) 0.014(3) -0.001(3) 0.000(3) -0.002(3)
C11 0.022(3) 0.021(4) 0.014(3) 0.000(3) 0.003(3) 0.003(3)
C12 0.013(3) 0.019(4) 0.016(3) -0.002(3) -0.002(3) 0.004(3)
C13 0.031(4) 0.025(4) 0.023(4) -0.005(3) 0.012(3) 0.001(3)
C14 0.028(4) 0.021(4) 0.020(3) -0.003(3) 0.006(3) 0.001(3)
C15 0.024(4) 0.028(4) 0.016(3) -0.001(3) 0.001(3) 0.002(3)
C16 0.025(4) 0.031(5) 0.022(4) -0.006(3) 0.007(3) 0.003(3)
O9 0.031(3) 0.026(3) 0.040(3) -0.002(2) 0.019(2) -0.002(2)
O10 0.024(3) 0.045(3) 0.025(3) -0.010(2) 0.007(2) -0.009(2)
C17 0.078(7) 0.047(6) 0.084(7) 0.001(5) 0.061(6) -0.003(5)
C18 0.062(18) 0.048(13) 0.038(12) 0.003(9) 0.031(13) -0.006(10)
C21 0.045(6) 0.045(6) 0.045(6) -0.001(2) 0.012(2) -0.001(2)
C19 0.086(7) 0.050(7) 0.073(6) -0.008(6) 0.046(6) -0.003(6)
C20 0.059(5) 0.030(5) 0.055(5) -0.003(4) 0.026(4) 0.008(4)
C22 0.037(13) 0.037(13) 0.036(13) 0.000(2) 0.011(4) -0.001(2)
C23 0.059(6) 0.061(6) 0.059(6) 0.001(2) 0.017(2) -0.001(2)
C24 0.056(6) 0.059(6) 0.058(6) 0.002(2) 0.016(2) 0.000(2)
C25 0.043(5) 0.045(5) 0.044(5) 0.000(2) 0.011(2) -0.001(2)
C26 0.027(5) 0.028(5) 0.029(5) 0.000(2) 0.007(2) -0.001(2)
C27 0.084(9) 0.085(9) 0.085(9) -0.001(2) 0.021(3) 0.001(2)
C28 0.050(6) 0.051(6) 0.050(6) -0.001(2) 0.014(2) 0.001(2)
C29 0.047(18) 0.047(18) 0.046(18) 0.000(2) 0.013(5) -0.001(2)

loop_
_atom_type_symbol
_atom_type_description
_atom_type_scat_dispersion_real
_atom_type_scat_dispersion_imag
_atom_type_scat_source
C C 0.0033 0.0016 'International Tables Vol C Tables 4.2.6.8 and 6.1.1.4'
H H 0.0000 0.0000 'International Tables Vol C Tables 4.2.6.8 and 6.1.1.4'
O O 0.0106 0.0060 'International Tables Vol C Tables 4.2.6.8 and 6.1.1.4'
F F 0.0171 0.0103 'International Tables Vol C Tables 4.2.6.8 and 6.1.1.4'
Zn Zn 0.2839 1.4301 'International Tables Vol C Tables 4.2.6.8 and 6.1.1.4'

loop_
_geom_angle_atom_site_label_1
_geom_angle_atom_site_label_2
_geom_angle_atom_site_label_3
_geom_angle_site_symmetry_1
_geom_angle_site_symmetry_3
_geom_angle
O2 Zn1 O6 . 2_655 128.65(18)
O2 Zn1 O8 . . 96.92(18)
O6 Zn1 O8 2_655 . 134.23(17)
O2 Zn1 O4 . 4_666 100.81(17)
O6 Zn1 O4 2_655 4_666 87.19(16)
O8 Zn1 O4 . 4_666 88.21(18)
O2 Zn1 O10 . . 93.25(17)
O6 Zn1 O10 2_655 . 87.80(17)
O8 Zn1 O10 . . 85.27(18)
O4 Zn1 O10 4_666 . 165.12(17)
O5 Zn2 O1 . . 110.81(17)
O5 Zn2 O7 . . 93.75(18)
O1 Zn2 O7 . . 90.97(19)
O5 Zn2 O4 . 4_666 151.45(16)
O1 Zn2 O4 . 4_666 96.62(18)
O7 Zn2 O4 . 4_666 93.52(16)
O5 Zn2 O9 . . 88.31(18)
O1 Zn2 O9 . . 87.05(18)
O7 Zn2 O9 . . 177.55(19)
O4 Zn2 O9 4_666 . 85.28(16)
O5 Zn2 O3 . 4_666 92.81(16)
O1 Zn2 O3 . 4_666 155.73(18)
O7 Zn2 O3 . 4_666 93.03(17)
O4 Zn2 O3 4_666 4_666 59.25(17)
O9 Zn2 O3 . 4_666 88.19(17)
C7 O1 Zn2 . . 133.9(4)
C7 O2 Zn1 . . 132.9(4)
C8 O3 Zn2 . 4_565 85.2(4)
C8 O4 Zn1 . 4_565 135.1(4)
C8 O4 Zn2 . 4_565 92.9(4)
Zn1 O4 Zn2 4_565 4_565 112.04(18)
C9 O5 Zn2 . . 134.8(4)
C9 O6 Zn1 . 2_645 113.0(4)
C13 O7 Zn2 . . 129.1(4)
C13 O8 Zn1 . . 126.5(4)
C2 C1 C6 . . 116.3(5)
C2 C1 C7 . . 122.6(5)
C6 C1 C7 . . 120.9(5)
F1 C2 C3 . . 118.8(5)
F1 C2 C1 . . 119.8(5)
C3 C2 C1 . . 121.3(6)
F2 C3 C2 . . 118.5(6)
F2 C3 C4 . . 119.4(5)
C2 C3 C4 . . 122.0(6)
C5 C4 C3 . . 116.4(6)
C5 C4 C8 . . 119.1(5)
C3 C4 C8 . . 124.3(6)
F3 C5 C4 . . 119.2(5)
F3 C5 C6 . . 117.5(6)
C4 C5 C6 . . 123.1(6)
F4 C6 C5 . . 119.4(5)
F4 C6 C1 . . 119.9(5)
C5 C6 C1 . . 120.6(6)
O2 C7 O1 . . 127.7(6)
O2 C7 C1 . . 118.4(6)
O1 C7 C1 . . 114.0(5)
O3 C8 O4 . . 122.6(6)
O3 C8 C4 . . 121.0(6)
O4 C8 C4 . . 116.2(6)
O6 C9 O5 . . 122.8(5)
O6 C9 C10 . . 117.7(5)
O5 C9 C10 . . 119.5(6)
C12 C10 C11 3_655 . 117.4(6)
C12 C10 C9 3_655 . 121.7(6)
C11 C10 C9 . . 120.8(6)
F5 C11 C12 . . 119.5(5)
F5 C11 C10 . . 120.2(5)
C12 C11 C10 . . 120.3(6)
F6 C12 C10 . 3_655 119.7(5)
F6 C12 C11 . . 118.1(5)
C10 C12 C11 3_655 . 122.2(6)
O7 C13 O8 . . 129.8(6)
O7 C13 C14 . . 115.7(6)
O8 C13 C14 . . 114.5(6)
C16 C14 C15 3_755 . 115.9(6)
C16 C14 C13 3_755 . 122.1(6)
C15 C14 C13 . . 122.0(6)
F7 C15 C16 . . 118.8(6)
F7 C15 C14 . . 119.0(6)
C16 C15 C14 . . 122.1(6)
F8 C16 C15 . . 119.3(6)
F8 C16 C14 . 3_755 118.7(6)
C15 C16 C14 . 3_755 122.0(6)
C17 O9 C20 . . 109.7(5)
C17 O9 Zn2 . . 125.7(4)
C20 O9 Zn2 . . 124.1(4)
C29 O10 C26 . . 107.2(11)
C22 O10 C25 . . 108.6(9)
C22 O10 Zn1 . . 122.9(8)
C29 O10 Zn1 . . 120.9(12)
C26 O10 Zn1 . . 126.0(8)
C25 O10 Zn1 . . 113.8(6)
O9 C17 C18 . . 107.7(8)
O9 C17 C21 . . 106.6(9)
O9 C17 H17A . . 110.2
C18 C17 H17A . . 110.2
O9 C17 H17B . . 110.2
C18 C17 H17B . . 110.2
H17A C17 H17B . . 108.5
O9 C17 H17C . . 110.4
C21 C17 H17C . . 110.4
O9 C17 H17D . . 110.4
C21 C17 H17D . . 110.4
H17C C17 H17D . . 108.6
C17 C18 C19 . . 105.7(9)
C17 C18 H18A . . 110.6
C19 C18 H18A . . 110.6
C17 C18 H18B . . 110.6
C19 C18 H18B . . 110.6
H18A C18 H18B . . 108.7
C17 C21 C19 . . 105.8(9)
C17 C21 H21A . . 110.6
C19 C21 H21A . . 110.6
C17 C21 H21B . . 110.6
C19 C21 H21B . . 110.6
H21A C21 H21B . . 108.7
C21 C19 C20 . . 104.2(9)
C18 C19 C20 . . 105.5(8)
C18 C19 H19A . . 110.6
C20 C19 H19A . . 110.6
C18 C19 H19B . . 110.6
C20 C19 H19B . . 110.6
H19A C19 H19B . . 108.8
C21 C19 H19C . . 110.9
C20 C19 H19C . . 110.9
C21 C19 H19D . . 110.9
C20 C19 H19D . . 110.9
H19C C19 H19D . . 108.9
O9 C20 C19 . . 106.7(6)
O9 C20 H20A . . 110.4
C19 C20 H20A . . 110.4
O9 C20 H20B . . 110.4
C19 C20 H20B . . 110.4
H20A C20 H20B . . 108.6
O10 C22 C23 . . 105.5(10)
O10 C22 H22A . . 110.6
C23 C22 H22A . . 110.6
O10 C22 H22B . . 110.6
C23 C22 H22B . . 110.6
H22A C22 H22B . . 108.8
C24 C23 C22 . . 106.1(12)
C24 C23 H23A . . 110.5
C22 C23 H23A . . 110.5
C24 C23 H23B . . 110.5
C22 C23 H23B . . 110.5
H23A C23 H23B . . 108.7
C23 C24 C25 . . 107.5(11)
C23 C24 H24A . . 110.2
C25 C24 H24A . . 110.2
C23 C24 H24B . . 110.2
C25 C24 H24B . . 110.2
H24A C24 H24B . . 108.5
O10 C25 C24 . . 104.7(9)
O10 C25 H25A . . 110.8
C24 C25 H25A . . 110.8
O10 C25 H25B . . 110.8
C24 C25 H25B . . 110.8
H25A C25 H25B . . 108.9
O10 C26 C27 . . 98.8(11)
O10 C26 H26A . . 112.0
C27 C26 H26A . . 112.0
O10 C26 H26B . . 112.0
C27 C26 H26B . . 112.0
H26A C26 H26B . . 109.7
C28 C27 C26 . . 110.3(14)
C28 C27 H27A . . 109.6
C26 C27 H27A . . 109.6
C28 C27 H27B . . 109.6
C26 C27 H27B . . 109.6
H27A C27 H27B . . 108.1
C27 C28 C29 . . 101.5(14)
C27 C28 H28A . . 111.5
C29 C28 H28A . . 111.5
C27 C28 H28B . . 111.5
C29 C28 H28B . . 111.5
H28A C28 H28B . . 109.3
O10 C29 C28 . . 107.4(11)
O10 C29 H29A . . 110.2
C28 C29 H29A . . 110.2
O10 C29 H29B . . 110.2
C28 C29 H29B . . 110.2
H29A C29 H29B . . 108.5

loop_
_geom_bond_atom_site_label_1
_geom_bond_atom_site_label_2
_geom_bond_site_symmetry_2
_geom_bond_distance
Zn1 O2 . 1.988(4)
Zn1 O6 2_655 2.034(4)
Zn1 O8 . 2.043(4)
Zn1 O4 4_666 2.058(4)
Zn1 O10 . 2.084(4)
Zn2 O5 . 1.998(4)
Zn2 O1 . 2.007(5)
Zn2 O7 . 2.055(4)
Zn2 O4 4_666 2.122(4)
Zn2 O9 . 2.136(4)
Zn2 O3 4_666 2.319(4)
F1 C2 . 1.348(7)
F2 C3 . 1.357(7)
F3 C5 . 1.362(7)
F4 C6 . 1.338(7)
F5 C11 . 1.344(7)
F6 C12 . 1.354(7)
F7 C15 . 1.352(6)
F8 C16 . 1.352(7)
O1 C7 . 1.262(7)
O2 C7 . 1.256(7)
O3 C8 . 1.231(7)
O4 C8 . 1.280(7)
O5 C9 . 1.253(7)
O6 C9 . 1.246(7)
O7 C13 . 1.241(7)
O8 C13 . 1.243(7)
C1 C2 . 1.393(8)
C1 C6 . 1.402(8)
C1 C7 . 1.499(8)
C2 C3 . 1.372(8)
C3 C4 . 1.382(8)
C4 C5 . 1.366(8)
C4 C8 . 1.512(8)
C5 C6 . 1.365(8)
C9 C10 . 1.521(8)
C10 C12 3_655 1.365(8)
C10 C11 . 1.387(8)
C11 C12 . 1.388(8)
C12 C10 3_655 1.365(8)
C13 C14 . 1.522(8)
C14 C16 3_755 1.388(8)
C14 C15 . 1.398(8)
C15 C16 . 1.358(8)
C16 C14 3_755 1.388(8)
O9 C17 . 1.420(9)
O9 C20 . 1.454(8)
O10 C22 . 1.455(6)
O10 C29 . 1.456(6)
O10 C26 . 1.457(6)
O10 C25 . 1.459(6)
C17 C18 . 1.484(9)
C17 C21 . 1.485(9)
C17 H17A . 0.9900
C17 H17B . 0.9900
C17 H17C . 0.9900
C17 H17D . 0.9900
C18 C19 . 1.487(9)
C18 H18A . 0.9900
C18 H18B . 0.9900
C21 C19 . 1.485(9)
C21 H21A . 0.9900
C21 H21B . 0.9900
C19 C20 . 1.511(10)
C19 H19A . 0.9900
C19 H19B . 0.9900
C19 H19C . 0.9900
C19 H19D . 0.9900
C20 H20A . 0.9900
C20 H20B . 0.9900
C22 C23 . 1.498(8)
C22 H22A . 0.9900
C22 H22B . 0.9900
C23 C24 . 1.497(8)
C23 H23A . 0.9900
C23 H23B . 0.9900
C24 C25 . 1.501(8)
C24 H24A . 0.9900
C24 H24B . 0.9900
C25 H25A . 0.9900
C25 H25B . 0.9900
C26 C27 . 1.501(8)
C26 H26A . 0.9900
C26 H26B . 0.9900
C27 C28 . 1.496(8)
C27 H27A . 0.9900
C27 H27B . 0.9900
C28 C29 . 1.498(8)
C28 H28A . 0.9900
C28 H28B . 0.9900
C29 H29A . 0.9900
C29 H29B . 0.9900

loop_
_geom_torsion_atom_site_label_1
_geom_torsion_atom_site_label_2
_geom_torsion_atom_site_label_3
_geom_torsion_atom_site_label_4
_geom_torsion_site_symmetry_1
_geom_torsion_site_symmetry_4
_geom_torsion
C6 C1 C2 F1 . . -179.6(6)
C7 C1 C2 F1 . . -4.0(10)
C6 C1 C2 C3 . . -2.3(10)
C7 C1 C2 C3 . . 173.3(6)
F1 C2 C3 F2 . . 2.6(10)
C1 C2 C3 F2 . . -174.8(6)
F1 C2 C3 C4 . . -180.0(6)
C1 C2 C3 C4 . . 2.7(11)
F2 C3 C4 C5 . . 178.0(6)
C2 C3 C4 C5 . . 0.6(10)
F2 C3 C4 C8 . . 4.0(10)
C2 C3 C4 C8 . . -173.4(6)
C3 C4 C5 F3 . . 179.2(6)
C8 C4 C5 F3 . . -6.4(10)
C3 C4 C5 C6 . . -4.3(10)
C8 C4 C5 C6 . . 170.0(6)
F3 C5 C6 F4 . . 0.0(9)
C4 C5 C6 F4 . . -176.5(6)
F3 C5 C6 C1 . . -178.7(6)
C4 C5 C6 C1 . . 4.8(11)
C2 C1 C6 F4 . . -180.0(6)
C7 C1 C6 F4 . . 4.3(10)
C2 C1 C6 C5 . . -1.3(10)
C7 C1 C6 C5 . . -177.0(6)
Zn1 O2 C7 O1 . . 0.7(10)
Zn1 O2 C7 C1 . . -179.3(4)
Zn2 O1 C7 O2 . . -11.3(11)
Zn2 O1 C7 C1 . . 168.7(4)
C2 C1 C7 O2 . . 49.9(9)
C6 C1 C7 O2 . . -134.7(7)
C2 C1 C7 O1 . . -130.1(7)
C6 C1 C7 O1 . . 45.3(9)
Zn2 O3 C8 O4 4_565 . 0.1(6)
Zn2 O3 C8 C4 4_565 . -175.0(6)
Zn1 O4 C8 O3 4_565 . 125.7(6)
Zn2 O4 C8 O3 4_565 . -0.1(7)
Zn1 O4 C8 C4 4_565 . -59.0(8)
Zn2 O4 C8 C4 4_565 . 175.3(5)
Zn1 O4 C8 Zn2 4_565 4_565 125.8(5)
C5 C4 C8 O3 . . 73.2(9)
C3 C4 C8 O3 . . -113.0(8)
C5 C4 C8 O4 . . -102.3(7)
C3 C4 C8 O4 . . 71.6(9)
Zn1 O6 C9 O5 2_645 . -11.4(8)
Zn1 O6 C9 C10 2_645 . 167.6(4)
Zn2 O5 C9 O6 . . -149.5(5)
Zn2 O5 C9 C10 . . 31.5(9)
O6 C9 C10 C12 . 3_655 -106.3(7)
O5 C9 C10 C12 . 3_655 72.7(8)
O6 C9 C10 C11 . . 73.4(8)
O5 C9 C10 C11 . . -107.6(7)
C12 C10 C11 F5 3_655 . -178.4(6)
C9 C10 C11 F5 . . 2.0(9)
C12 C10 C11 C12 3_655 . 0.6(10)
C9 C10 C11 C12 . . -179.1(6)
F5 C11 C12 F6 . . -0.7(9)
C10 C11 C12 F6 . . -179.7(5)
F5 C11 C12 C10 . 3_655 178.3(6)
C10 C11 C12 C10 . 3_655 -0.6(11)
Zn2 O7 C13 O8 . . 23.7(11)
Zn2 O7 C13 C14 . . -152.8(4)
Zn1 O8 C13 O7 . . -45.1(11)
Zn1 O8 C13 C14 . . 131.4(5)
O7 C13 C14 C16 . 3_755 55.4(9)
O8 C13 C14 C16 . 3_755 -121.6(7)
O7 C13 C14 C15 . . -126.7(7)
O8 C13 C14 C15 . . 56.2(9)
C16 C14 C15 F7 3_755 . -178.0(6)
C13 C14 C15 F7 . . 4.0(10)
C16 C14 C15 C16 3_755 . -1.4(11)
C13 C14 C15 C16 . . -179.3(7)
F7 C15 C16 F8 . . -0.6(10)
C14 C15 C16 F8 . . -177.3(6)
F7 C15 C16 C14 . 3_755 178.1(6)
C14 C15 C16 C14 . 3_755 1.4(12)
C20 O9 C17 C18 . . -14.5(17)
Zn2 O9 C17 C18 . . 157.5(15)
C20 O9 C17 C21 . . 14.8(14)
Zn2 O9 C17 C21 . . -173.2(11)
O9 C17 C18 C19 . . 22(3)
C21 C17 C18 C19 . . -70.7(8)
O9 C17 C21 C19 . . -26(2)
C18 C17 C21 C19 . . 70.9(8)
C17 C21 C19 C18 . . -70.7(8)
C17 C21 C19 C20 . . 26(2)
C17 C18 C19 C21 . . 70.8(8)
C17 C18 C19 C20 . . -20(3)
C17 O9 C20 C19 . . 1.6(9)
Zn2 O9 C20 C19 . . -170.6(5)
C21 C19 C20 O9 . . -17.1(14)
C18 C19 C20 O9 . . 11.8(17)
C29 O10 C22 C23 . . -94(13)
C26 O10 C22 C23 . . -5(2)
C25 O10 C22 C23 . . -28(3)
Zn1 O10 C22 C23 . . -164.3(13)
O10 C22 C23 C24 . . 18(3)
C22 C23 C24 C25 . . -2(2)
C22 O10 C25 C24 . . 27(2)
C29 O10 C25 C24 . . 32(2)
C26 O10 C25 C24 . . -64(2)
Zn1 O10 C25 C24 . . 167.3(13)
C23 C24 C25 O10 . . -15(2)
C22 O10 C26 C27 . . -44(2)
C29 O10 C26 C27 . . -38(2)
C25 O10 C26 C27 . . 53(2)
Zn1 O10 C26 C27 . . 114.9(15)
O10 C26 C27 C28 . . 32(3)
C26 C27 C28 C29 . . -14(3)
C22 O10 C29 C28 . . 124(15)
C26 O10 C29 C28 . . 32(3)
C25 O10 C29 C28 . . 9(3)
Zn1 O10 C29 C28 . . -122.8(17)
C27 C28 C29 O10 . . -10(3)
